data_4300150
loop_
_publ_author_name
'Rajendra Prasad Singh'
'Ashwani Vij'
'Robert L. Kirchmeier'
'Jean'ne M. Shreeve'

_publ_section_title
;
A Novel Synthesis of Hexakis(trifluoromethyl)cyclotriphosphazene.
Single-Crystal X-ray Structures of N3P3(CF3)6 and N3P3F6
;
_journal_name_full 'Inorganic Chemistry'
_journal_page_first 375
_journal_page_last 377
_journal_paper_doi 10.1021/ic9909781
_journal_volume 39
_journal_year 2000
_chemical_formula_moiety 'N3 P3 (CF3)6'
_chemical_formula_sum 'C6 F18 N3 P3'
_chemical_formula_weight 549.00
_chemical_melting_point 337
_chemical_name_common Hexakis(trifluoromethyl)cyclotriphosphazene
_space_group_IT_number 2
_symmetry_cell_setting triclinic
_symmetry_space_group_name_Hall '-P 1'
_symmetry_space_group_name_H-M 'P -1'
_atom_sites_solution_hydrogens none
_atom_sites_solution_primary direct
_atom_sites_solution_secondary difmap
_audit_creation_method SHELXL-97
_cell_angle_alpha 86.8510(10)
_cell_angle_beta 75.5130(10)
_cell_angle_gamma 68.927(2)
_cell_formula_units_Z 2
_cell_length_a 8.5891(8)
_cell_length_b 8.9195(8)
_cell_length_c 12.5198(11)
_cell_measurement_reflns_used 2372
_cell_measurement_temperature 193(2)
_cell_measurement_theta_max 23.26
_cell_measurement_theta_min 1.68
_cell_volume 865.89(14)
_computing_cell_refinement 'Siemens SAINT'
_computing_data_collection 'Siemens SMART'
_computing_data_reduction 'Siemens SAINT'
_computing_molecular_graphics 'Siemens SHELXTL'
_computing_publication_material 'Siemens SHELXTL'
_computing_structure_refinement 'SHELXL-97 (Sheldrick, 1997)'
_computing_structure_solution 'SHELXS-97 (Sheldrick, 1990)'
_diffrn_ambient_temperature 193(2)
_diffrn_detector_area_resol_mean 0.820
_diffrn_measured_fraction_theta_full 0.983
_diffrn_measured_fraction_theta_max 0.983
_diffrn_measurement_device_type 'Bruker CCD Diffractometer'
_diffrn_measurement_method '\w scans'
_diffrn_radiation_monochromator graphite
_diffrn_radiation_source 'fine-focus sealed tube'
_diffrn_radiation_type MoK\a
_diffrn_radiation_wavelength 0.71073
_diffrn_reflns_av_R_equivalents 0.0365
_diffrn_reflns_av_sigmaI/netI 0.0709
_diffrn_reflns_limit_h_max 9
_diffrn_reflns_limit_h_min -8
_diffrn_reflns_limit_k_max 9
_diffrn_reflns_limit_k_min -9
_diffrn_reflns_limit_l_max 11
_diffrn_reflns_limit_l_min -13
_diffrn_reflns_number 3892
_diffrn_reflns_theta_full 23.26
_diffrn_reflns_theta_max 23.26
_diffrn_reflns_theta_min 1.68
_diffrn_standards_decay_% <1%
_diffrn_standards_interval_time 'before and after data collection'
_diffrn_standards_number '50 frames'
_exptl_absorpt_coefficient_mu 0.528
_exptl_absorpt_correction_T_max 0.962260
_exptl_absorpt_correction_T_min 0.567992
_exptl_absorpt_correction_type SADABS
_exptl_crystal_colour Colorless
_exptl_crystal_density_diffrn 2.106
_exptl_crystal_density_meas ?
_exptl_crystal_density_method 'not measured'
_exptl_crystal_description Block
_exptl_crystal_F_000 528
_exptl_crystal_size_max 0.50
_exptl_crystal_size_mid 0.20
_exptl_crystal_size_min 0.10
_refine_diff_density_max 0.533
_refine_diff_density_min -0.445
_refine_diff_density_rms 0.096
_refine_ls_extinction_coef 0.028(4)
_refine_ls_extinction_expression Fc^*^=kFc[1+0.001xFc^2^\l^3^/sin(2\q)]^-1/4^
_refine_ls_extinction_method SHELXL
_refine_ls_goodness_of_fit_ref 1.046
_refine_ls_matrix_type full
_refine_ls_number_parameters 272
_refine_ls_number_reflns 2442
_refine_ls_number_restraints 0
_refine_ls_restrained_S_all 1.046
_refine_ls_R_factor_all 0.0870
_refine_ls_R_factor_gt 0.0632
_refine_ls_shift/su_max 0.000
_refine_ls_shift/su_mean 0.000
_refine_ls_structure_factor_coef Fsqd
_refine_ls_weighting_details 'calc w=1/[\s^2^(Fo^2^)+(0.1012P)^2^+0.0195P] where P=(Fo^2^+2Fc^2^)/3'
_refine_ls_weighting_scheme calc
_refine_ls_wR_factor_gt 0.1560
_refine_ls_wR_factor_ref 0.1727
_reflns_number_gt 1837
_reflns_number_total 2442
_reflns_threshold_expression >2sigma(I)
_cod_depositor_comments
;
The following automatic conversions were performed:

'_symmetry_cell_setting' value 'Triclinic' changed to 'triclinic'
according to the built-in table from CIF Core dictionary named
'cif_core.dic' version 2.4.1 from 2010-06-29.

'_exptl_crystal_density_meas' value 'not measured' was changed to '?'
- the value is perceived as not measured.

Automatic conversion script
Id: cif_fix_values 3008 2015-01-20 13:52:24Z robertas 
;
_cod_original_cell_volume 865.90(14)
_cod_database_code 4300150

loop_
_symmetry_equiv_pos_as_xyz
'x, y, z'
'-x, -y, -z'

loop_
_atom_site_label
_atom_site_type_symbol
_atom_site_fract_x
_atom_site_fract_y
_atom_site_fract_z
_atom_site_U_iso_or_equiv
_atom_site_adp_type
_atom_site_occupancy
_atom_site_symmetry_multiplicity
_atom_site_calc_flag
_atom_site_refinement_flags
_atom_site_disorder_assembly
_atom_site_disorder_group
P1 P 0.39710(16) 0.75427(16) 0.75401(11) 0.0323(4) Uani 1 1 d . . .
P2 P 0.69161(16) 0.62859(16) 0.82768(10) 0.0297(4) Uani 1 1 d . . .
P3 P 0.68295(16) 0.82398(16) 0.65114(11) 0.0304(4) Uani 1 1 d . . .
F1A F 0.2321(5) 1.0104(6) 0.8827(4) 0.1085(18) Uani 1 1 d . . .
F1B F 0.1047(5) 0.8424(5) 0.9103(3) 0.0919(15) Uani 1 1 d . . .
F1C F 0.0945(5) 0.9884(5) 0.7703(3) 0.0841(14) Uani 1 1 d . . .
F2A F 0.2239(6) 0.5604(6) 0.7579(3) 0.0864(14) Uani 1 1 d . . .
F2B F 0.4537(6) 0.5058(5) 0.6307(4) 0.0858(13) Uani 1 1 d . . .
F2C F 0.2287(6) 0.7035(5) 0.6178(3) 0.0804(13) Uani 1 1 d . . .
F3A F 0.6280(6) 0.8466(5) 0.9787(3) 0.0953(16) Uani 1 1 d . . .
F3B F 0.8698(5) 0.6602(5) 0.9645(3) 0.0748(12) Uani 1 1 d . . .
F3C F 0.6404(6) 0.6198(5) 1.0456(3) 0.0828(13) Uani 1 1 d . . .
F4A F 0.7620(5) 0.3317(4) 0.8980(3) 0.0773(12) Uani 1 1 d . . .
F4B F 0.9840(5) 0.3804(5) 0.8092(4) 0.0860(14) Uani 1 1 d . . .
F4C F 0.8096(6) 0.3507(4) 0.7252(3) 0.0811(13) Uani 1 1 d . . .
F5A F 0.6127(6) 1.1263(4) 0.5928(4) 0.0848(13) Uani 1 1 d . . .
F5B F 0.6165(7) 1.0894(5) 0.7616(4) 0.0985(16) Uani 1 1 d . . .
F5C F 0.8523(5) 1.0240(5) 0.6353(4) 0.0837(13) Uani 1 1 d . . .
F6A F 0.7461(5) 0.8524(5) 0.4346(3) 0.0783(13) Uani 1 1 d . . .
F6B F 0.8028(6) 0.6125(5) 0.4874(3) 0.0789(12) Uani 1 1 d . . .
F6C F 0.9713(4) 0.7354(5) 0.4931(3) 0.0753(12) Uani 1 1 d . . .
N1 N 0.4969(5) 0.6507(5) 0.8387(3) 0.0358(11) Uani 1 1 d . . .
N2 N 0.7855(5) 0.7146(5) 0.7328(3) 0.0344(11) Uani 1 1 d . . .
N3 N 0.4893(5) 0.8428(5) 0.6617(4) 0.0362(11) Uani 1 1 d . . .
C1 C 0.1942(7) 0.9078(8) 0.8345(5) 0.0513(16) Uani 1 1 d . . .
C2 C 0.3192(8) 0.6279(8) 0.6874(5) 0.0485(15) Uani 1 1 d . . .
C3 C 0.7089(8) 0.6925(7) 0.9622(5) 0.0474(15) Uani 1 1 d . . .
C4 C 0.8196(7) 0.4116(7) 0.8164(5) 0.0453(15) Uani 1 1 d . . .
C5 C 0.6907(8) 1.0284(7) 0.6601(5) 0.0510(16) Uani 1 1 d . . .
C6 C 0.8074(7) 0.7560(7) 0.5077(5) 0.0448(15) Uani 1 1 d . . .

loop_
_atom_site_aniso_label
_atom_site_aniso_U_11
_atom_site_aniso_U_22
_atom_site_aniso_U_33
_atom_site_aniso_U_23
_atom_site_aniso_U_13
_atom_site_aniso_U_12
P1 0.0258(8) 0.0397(8) 0.0347(8) 0.0033(6) -0.0086(6) -0.0152(6)
P2 0.0273(8) 0.0336(8) 0.0303(8) 0.0054(6) -0.0075(6) -0.0139(6)
P3 0.0285(8) 0.0319(8) 0.0337(8) 0.0075(6) -0.0085(6) -0.0147(6)
F1A 0.060(3) 0.100(4) 0.152(4) -0.078(3) -0.015(3) -0.008(3)
F1B 0.053(2) 0.098(3) 0.084(3) 0.011(2) 0.027(2) -0.009(2)
F1C 0.047(2) 0.094(3) 0.077(3) 0.005(2) -0.015(2) 0.014(2)
F2A 0.106(3) 0.121(4) 0.082(3) 0.023(3) -0.031(2) -0.097(3)
F2B 0.086(3) 0.072(3) 0.104(3) -0.037(2) -0.023(3) -0.028(2)
F2C 0.096(3) 0.099(3) 0.082(3) 0.021(2) -0.064(3) -0.053(3)
F3A 0.138(4) 0.059(3) 0.082(3) -0.027(2) -0.059(3) -0.002(3)
F3B 0.063(3) 0.120(3) 0.060(2) 0.003(2) -0.034(2) -0.042(2)
F3C 0.113(3) 0.129(4) 0.035(2) 0.011(2) -0.012(2) -0.081(3)
F4A 0.088(3) 0.049(2) 0.076(3) 0.0268(19) 0.002(2) -0.021(2)
F4B 0.038(2) 0.051(2) 0.154(4) 0.012(2) -0.021(2) -0.0019(18)
F4C 0.116(4) 0.048(2) 0.070(3) -0.016(2) -0.017(2) -0.021(2)
F5A 0.104(3) 0.047(2) 0.123(4) 0.039(2) -0.060(3) -0.033(2)
F5B 0.151(5) 0.066(3) 0.078(3) -0.021(2) 0.009(3) -0.061(3)
F5C 0.068(3) 0.071(3) 0.132(4) 0.016(2) -0.026(2) -0.049(2)
F6A 0.078(3) 0.088(3) 0.041(2) 0.021(2) -0.0133(19) 0.000(2)
F6B 0.093(3) 0.070(3) 0.067(3) -0.021(2) 0.002(2) -0.033(2)
F6C 0.042(2) 0.117(3) 0.058(2) 0.006(2) 0.0025(17) -0.029(2)
N1 0.027(2) 0.052(3) 0.035(2) 0.009(2) -0.0068(19) -0.022(2)
N2 0.023(2) 0.040(3) 0.045(3) 0.010(2) -0.0093(19) -0.0173(19)
N3 0.023(2) 0.038(3) 0.049(3) 0.012(2) -0.009(2) -0.0136(19)
C1 0.031(3) 0.068(4) 0.055(4) 0.001(3) -0.010(3) -0.018(3)
C2 0.049(4) 0.052(4) 0.057(4) 0.002(3) -0.019(3) -0.029(3)
C3 0.048(4) 0.051(4) 0.045(4) 0.009(3) -0.021(3) -0.015(3)
C4 0.046(4) 0.043(4) 0.044(3) 0.001(3) -0.007(3) -0.014(3)
C5 0.057(4) 0.039(4) 0.063(4) 0.008(3) -0.013(3) -0.025(3)
C6 0.043(4) 0.052(4) 0.038(3) 0.014(3) -0.011(3) -0.016(3)

loop_
_atom_type_symbol
_atom_type_description
_atom_type_scat_dispersion_real
_atom_type_scat_dispersion_imag
_atom_type_scat_source
C C 0.0033 0.0016 'International Tables Vol C Tables 4.2.6.8 and 6.1.1.4'
N N 0.0061 0.0033 'International Tables Vol C Tables 4.2.6.8 and 6.1.1.4'
F F 0.0171 0.0103 'International Tables Vol C Tables 4.2.6.8 and 6.1.1.4'
P P 0.1023 0.0942 'International Tables Vol C Tables 4.2.6.8 and 6.1.1.4'

loop_
_geom_angle_atom_site_label_1
_geom_angle_atom_site_label_2
_geom_angle_atom_site_label_3
_geom_angle
_geom_angle_site_symmetry_1
_geom_angle_site_symmetry_3
_geom_angle_publ_flag
N3 P1 N1 119.6(2) . . ?
N3 P1 C2 108.3(3) . . ?
N1 P1 C2 108.6(3) . . ?
N3 P1 C1 108.0(3) . . ?
N1 P1 C1 108.0(3) . . ?
C2 P1 C1 103.1(3) . . ?
N1 P2 N2 119.8(2) . . ?
N1 P2 C4 108.3(3) . . ?
N2 P2 C4 108.4(3) . . ?
N1 P2 C3 108.0(3) . . ?
N2 P2 C3 107.9(3) . . ?
C4 P2 C3 103.2(3) . . ?
N2 P3 N3 120.0(2) . . ?
N2 P3 C6 108.5(2) . . ?
N3 P3 C6 108.5(3) . . ?
N2 P3 C5 108.1(3) . . ?
N3 P3 C5 107.9(3) . . ?
C6 P3 C5 102.3(3) . . ?
P1 N1 P2 120.4(3) . . ?
P3 N2 P2 119.7(3) . . ?
P1 N3 P3 120.4(3) . . ?
F1A C1 F1B 108.6(6) . . ?
F1A C1 F1C 107.6(6) . . ?
F1B C1 F1C 107.8(5) . . ?
F1A C1 P1 109.2(4) . . ?
F1B C1 P1 111.9(4) . . ?
F1C C1 P1 111.7(4) . . ?
F2C C2 F2A 106.8(5) . . ?
F2C C2 F2B 107.1(5) . . ?
F2A C2 F2B 105.6(5) . . ?
F2C C2 P1 113.9(4) . . ?
F2A C2 P1 113.5(4) . . ?
F2B C2 P1 109.4(4) . . ?
F3A C3 F3B 108.1(5) . . ?
F3A C3 F3C 108.2(5) . . ?
F3B C3 F3C 107.3(5) . . ?
F3A C3 P2 109.5(4) . . ?
F3B C3 P2 111.9(4) . . ?
F3C C3 P2 111.7(4) . . ?
F4A C4 F4B 108.4(5) . . ?
F4A C4 F4C 106.2(5) . . ?
F4B C4 F4C 107.2(5) . . ?
F4A C4 P2 113.1(4) . . ?
F4B C4 P2 113.0(4) . . ?
F4C C4 P2 108.6(4) . . ?
F5A C5 F5B 108.4(6) . . ?
F5A C5 F5C 107.1(5) . . ?
F5B C5 F5C 107.9(6) . . ?
F5A C5 P3 112.4(4) . . ?
F5B C5 P3 109.6(4) . . ?
F5C C5 P3 111.3(4) . . ?
F6A C6 F6C 109.1(5) . . ?
F6A C6 F6B 107.5(5) . . ?
F6C C6 F6B 106.2(5) . . ?
F6A C6 P3 113.1(4) . . ?
F6C C6 P3 111.9(4) . . ?
F6B C6 P3 108.7(4) . . ?

loop_
_geom_bond_atom_site_label_1
_geom_bond_atom_site_label_2
_geom_bond_distance
_geom_bond_site_symmetry_2
_geom_bond_publ_flag
P1 N3 1.574(4) . ?
P1 N1 1.578(4) . ?
P1 C2 1.827(6) . ?
P1 C1 1.867(6) . ?
P2 N1 1.583(4) . ?
P2 N2 1.586(4) . ?
P2 C4 1.843(6) . ?
P2 C3 1.864(6) . ?
P3 N2 1.580(4) . ?
P3 N3 1.582(4) . ?
P3 C6 1.851(6) . ?
P3 C5 1.858(6) . ?
F1A C1 1.297(7) . ?
F1B C1 1.314(7) . ?
F1C C1 1.317(7) . ?
F2A C2 1.321(7) . ?
F2B C2 1.340(7) . ?
F2C C2 1.311(6) . ?
F3A C3 1.299(7) . ?
F3B C3 1.314(7) . ?
F3C C3 1.323(7) . ?
F4A C4 1.311(7) . ?
F4B C4 1.318(7) . ?
F4C C4 1.325(7) . ?
F5A C5 1.303(7) . ?
F5B C5 1.319(7) . ?
F5C C5 1.331(7) . ?
F6A C6 1.298(6) . ?
F6B C6 1.335(7) . ?
F6C C6 1.319(7) . ?

loop_
_geom_torsion_atom_site_label_1
_geom_torsion_atom_site_label_2
_geom_torsion_atom_site_label_3
_geom_torsion_atom_site_label_4
_geom_torsion
_geom_torsion_site_symmetry_1
_geom_torsion_site_symmetry_2
_geom_torsion_site_symmetry_3
_geom_torsion_site_symmetry_4
_geom_torsion_publ_flag
N3 P1 N1 P2 -3.0(4) . . . . ?
C2 P1 N1 P2 122.0(3) . . . . ?
C1 P1 N1 P2 -126.9(3) . . . . ?
N2 P2 N1 P1 1.5(4) . . . . ?
C4 P2 N1 P1 -123.4(3) . . . . ?
C3 P2 N1 P1 125.5(3) . . . . ?
N3 P3 N2 P2 -2.0(4) . . . . ?
C6 P3 N2 P2 -127.4(3) . . . . ?
C5 P3 N2 P2 122.3(3) . . . . ?
N1 P2 N2 P3 1.0(4) . . . . ?
C4 P2 N2 P3 125.9(3) . . . . ?
C3 P2 N2 P3 -123.1(3) . . . . ?
N1 P1 N3 P3 1.9(4) . . . . ?
C2 P1 N3 P3 -123.2(3) . . . . ?
C1 P1 N3 P3 125.9(3) . . . . ?
N2 P3 N3 P1 0.5(4) . . . . ?
C6 P3 N3 P1 126.0(3) . . . . ?
C5 P3 N3 P1 -123.9(3) . . . . ?
N3 P1 C1 F1A -62.9(5) . . . . ?
N1 P1 C1 F1A 67.8(5) . . . . ?
C2 P1 C1 F1A -177.4(5) . . . . ?
N3 P1 C1 F1B 176.9(4) . . . . ?
N1 P1 C1 F1B -52.4(5) . . . . ?
C2 P1 C1 F1B 62.4(5) . . . . ?
N3 P1 C1 F1C 56.0(5) . . . . ?
N1 P1 C1 F1C -173.3(4) . . . . ?
C2 P1 C1 F1C -58.5(5) . . . . ?
N3 P1 C2 F2C -50.8(5) . . . . ?
N1 P1 C2 F2C 177.8(4) . . . . ?
C1 P1 C2 F2C 63.4(5) . . . . ?
N3 P1 C2 F2A -173.4(4) . . . . ?
N1 P1 C2 F2A 55.2(5) . . . . ?
C1 P1 C2 F2A -59.1(5) . . . . ?
N3 P1 C2 F2B 69.0(5) . . . . ?
N1 P1 C2 F2B -62.4(5) . . . . ?
C1 P1 C2 F2B -176.8(4) . . . . ?
N1 P2 C3 F3A -67.7(5) . . . . ?
N2 P2 C3 F3A 63.2(5) . . . . ?
C4 P2 C3 F3A 177.8(5) . . . . ?
N1 P2 C3 F3B 172.5(4) . . . . ?
N2 P2 C3 F3B -56.7(5) . . . . ?
C4 P2 C3 F3B 57.9(5) . . . . ?
N1 P2 C3 F3C 52.1(5) . . . . ?
N2 P2 C3 F3C -177.0(4) . . . . ?
C4 P2 C3 F3C -62.4(5) . . . . ?
N1 P2 C4 F4A -55.0(5) . . . . ?
N2 P2 C4 F4A 173.6(4) . . . . ?
C3 P2 C4 F4A 59.3(5) . . . . ?
N1 P2 C4 F4B -178.6(4) . . . . ?
N2 P2 C4 F4B 49.9(5) . . . . ?
C3 P2 C4 F4B -64.3(5) . . . . ?
N1 P2 C4 F4C 62.6(5) . . . . ?
N2 P2 C4 F4C -68.8(5) . . . . ?
C3 P2 C4 F4C 176.9(4) . . . . ?
N2 P3 C5 F5A 178.3(4) . . . . ?
N3 P3 C5 F5A -50.4(5) . . . . ?
C6 P3 C5 F5A 63.8(5) . . . . ?
N2 P3 C5 F5B -61.2(5) . . . . ?
N3 P3 C5 F5B 70.1(5) . . . . ?
C6 P3 C5 F5B -175.6(5) . . . . ?
N2 P3 C5 F5C 58.1(5) . . . . ?
N3 P3 C5 F5C -170.6(4) . . . . ?
C6 P3 C5 F5C -56.3(5) . . . . ?
N2 P3 C6 F6A -170.8(4) . . . . ?
N3 P3 C6 F6A 57.2(5) . . . . ?
C5 P3 C6 F6A -56.7(5) . . . . ?
N2 P3 C6 F6C -47.1(5) . . . . ?
N3 P3 C6 F6C -179.1(4) . . . . ?
C5 P3 C6 F6C 67.0(5) . . . . ?
N2 P3 C6 F6B 69.9(4) . . . . ?
N3 P3 C6 F6B -62.1(4) . . . . ?
C5 P3 C6 F6B -176.0(4) . . . . ?

loop_
_cod_related_entry_id
_cod_related_entry_database
_cod_related_entry_code
1 ChemSpider 9082997
